data_7124114
loop_
_publ_author_name
'Mandal, Swadhin K.'
'Das, Hari Sankar'
'Das, Shyamal'
'Dey, Kartick'
'Singh, Bhagat'
'Koottanil Haridasan, Rahul'
'Das, Arpan'
'Ahmed, Jasimuddin'

_publ_section_title
;
 Primary Amides to Amines or Nitriles: Dual Role by a Single Catalyst
;
_journal_name_full 'Chemical Communications'
_journal_paper_doi 10.1039/C9CC05856G
_journal_year 2019
_chemical_formula_moiety '0.5(C56 H36 Cl2 Mn2 N4 O12)'
_chemical_formula_sum 'C28 H18 Cl Mn N2 O6'
_chemical_formula_weight 568.83
_space_group_crystal_system monoclinic
_space_group_IT_number 14
_space_group_name_Hall '-P 2ybc'
_space_group_name_H-M_alt 'P 1 21/c 1'
_symmetry_space_group_name_Hall '-P 2ybc'
_symmetry_space_group_name_H-M 'P 1 21/c 1'
_atom_sites_solution_hydrogens mixed
_atom_sites_solution_primary iterative
_audit_creation_date 2019-01-09
_audit_creation_method
;
Olex2 1.2
(compiled 2018.05.29 svn.r3508 for OlexSys, GUI svn.r5506)
;
_audit_update_record
;
2019-01-09 deposited with the CCDC.    2019-09-04 downloaded from the CCDC.
;
_cell_angle_alpha 90
_cell_angle_beta 89.9800(10)
_cell_angle_gamma 90
_cell_formula_units_Z 8
_cell_length_a 14.9408(2)
_cell_length_b 14.8512(3)
_cell_length_c 20.1705(3)
_cell_measurement_reflns_used 18232
_cell_measurement_temperature 99.99(10)
_cell_measurement_theta_max 25.0050
_cell_measurement_theta_min 1.9090
_cell_volume 4475.61(13)
_computing_cell_refinement
;
CrysAlisPro, Agilent Technologies,
Version 1.171.37.34 (release 22-05-2014 CrysAlis171 .NET)
(compiled May 22 2014,16:03:01)
;
_computing_data_collection
;
CrysAlisPro, Agilent Technologies,
Version 1.171.37.34 (release 22-05-2014 CrysAlis171 .NET)
(compiled May 22 2014,16:03:01)
;
_computing_data_reduction
;
CrysAlisPro, Agilent Technologies,
Version 1.171.37.34 (release 22-05-2014 CrysAlis171 .NET)
(compiled May 22 2014,16:03:01)
;
_computing_molecular_graphics 'Olex2 (Dolomanov et al., 2009)'
_computing_publication_material 'Olex2 (Dolomanov et al., 2009)'
_computing_structure_refinement 'ShelXL (Sheldrick, 2015)'
_computing_structure_solution 'olex2.solve (Bourhis et al., 2015)'
_diffrn_ambient_environment N~2~
_diffrn_ambient_temperature 99.99(10)
_diffrn_detector 'CCD plate'
_diffrn_detector_area_resol_mean 7.9580
_diffrn_detector_type Eos
_diffrn_measured_fraction_theta_full 0.999
_diffrn_measured_fraction_theta_max 0.999
_diffrn_measurement_details
;
#__ type_ start__ end____ width___ exp.time_
  1 omega  -49.00   64.00   1.0000    5.0000
omega____ theta____ kappa____ phi______ frames
    -       26.5621  -57.0000  -90.0000 113

#__ type_ start__ end____ width___ exp.time_
  2 omega  -20.00   82.00   1.0000    5.0000
omega____ theta____ kappa____ phi______ frames
    -       26.5621  -99.0000 -150.0000 102

#__ type_ start__ end____ width___ exp.time_
  3 omega  -11.00  103.00   1.0000    5.0000
omega____ theta____ kappa____ phi______ frames
    -       26.5621   57.0000   30.0000 114

#__ type_ start__ end____ width___ exp.time_
  4 omega  -11.00   76.00   1.0000    5.0000
omega____ theta____ kappa____ phi______ frames
    -       26.5621   57.0000  150.0000 87

#__ type_ start__ end____ width___ exp.time_
  5 omega  -11.00  103.00   1.0000    5.0000
omega____ theta____ kappa____ phi______ frames
    -       26.5621   57.0000  -90.0000 114
;
_diffrn_measurement_device 'four-circle diffractometer'
_diffrn_measurement_device_type 'SuperNova, Dual, Cu at zero, Eos'
_diffrn_measurement_method '\w scans'
_diffrn_orient_matrix_UB_11 -0.0196044000
_diffrn_orient_matrix_UB_12 0.0358314000
_diffrn_orient_matrix_UB_13 0.0182022000
_diffrn_orient_matrix_UB_21 0.0431501000
_diffrn_orient_matrix_UB_22 0.0179291000
_diffrn_orient_matrix_UB_23 0.0064685000
_diffrn_orient_matrix_UB_31 -0.0026503000
_diffrn_orient_matrix_UB_32 0.0260570000
_diffrn_orient_matrix_UB_33 -0.0293589000
_diffrn_radiation_monochromator mirror
_diffrn_radiation_probe x-ray
_diffrn_radiation_type MoK\a
_diffrn_radiation_wavelength 0.71073
_diffrn_reflns_av_R_equivalents 0.0331
_diffrn_reflns_av_unetI/netI 0.0283
_diffrn_reflns_Laue_measured_fraction_full 0.999
_diffrn_reflns_Laue_measured_fraction_max 0.999
_diffrn_reflns_limit_h_max 17
_diffrn_reflns_limit_h_min -17
_diffrn_reflns_limit_k_max 16
_diffrn_reflns_limit_k_min -17
_diffrn_reflns_limit_l_max 24
_diffrn_reflns_limit_l_min -24
_diffrn_reflns_number 30597
_diffrn_reflns_point_group_measured_fraction_full 0.999
_diffrn_reflns_point_group_measured_fraction_max 0.999
_diffrn_reflns_theta_full 25.027
_diffrn_reflns_theta_max 25.027
_diffrn_reflns_theta_min 1.703
_diffrn_source 'SuperNova (Mo) X-ray Source'
_exptl_absorpt_coefficient_mu 0.762
_exptl_absorpt_correction_T_max 1.00000
_exptl_absorpt_correction_T_min 0.90892
_exptl_absorpt_correction_type multi-scan
_exptl_absorpt_process_details
;
CrysAlisPro, Agilent Technologies,
Version 1.171.37.34 (release 22-05-2014 CrysAlis171 .NET)
(compiled May 22 2014,16:03:01)
Empirical absorption correction using spherical harmonics,
 implemented in SCALE3 ABSPACK scaling algorithm.
;
_exptl_crystal_colour 'metallic dark red'
_exptl_crystal_colour_lustre metallic
_exptl_crystal_colour_modifier dark
_exptl_crystal_colour_primary red
_exptl_crystal_density_diffrn 1.688
_exptl_crystal_description block
_exptl_crystal_F_000 2320
_exptl_crystal_size_max 0.3
_exptl_crystal_size_mid 0.2
_exptl_crystal_size_min 0.2
_refine_diff_density_max 0.285
_refine_diff_density_min -0.357
_refine_diff_density_rms 0.058
_refine_ls_extinction_method none
_refine_ls_goodness_of_fit_ref 1.037
_refine_ls_hydrogen_treatment mixed
_refine_ls_matrix_type full
_refine_ls_number_parameters 697
_refine_ls_number_reflns 7897
_refine_ls_number_restraints 0
_refine_ls_restrained_S_all 1.037
_refine_ls_R_factor_all 0.0323
_refine_ls_R_factor_gt 0.0287
_refine_ls_shift/su_max 0.002
_refine_ls_shift/su_mean 0.000
_refine_ls_structure_factor_coef Fsqd
_refine_ls_weighting_details 'w=1/[\s^2^(Fo^2^)+(0.0343P)^2^+3.7247P] where P=(Fo^2^+2Fc^2^)/3'
_refine_ls_weighting_scheme calc
_refine_ls_wR_factor_gt 0.0735
_refine_ls_wR_factor_ref 0.0759
_reflns_Friedel_coverage 0.000
_reflns_number_gt 7231
_reflns_number_total 7897
_reflns_threshold_expression 'I > 2\s(I)'
_cod_data_source_file c9cc05856g2.cif
_cod_data_source_block mn_ply_clo4
_cod_database_code 7124114
_shelx_shelxl_version_number 2014/7
_chemical_oxdiff_formula 'C H N O Mn Cl'
_shelx_space_group_comment
;
The symmetry employed for this shelxl refinement is uniquely defined
by the following loop, which should always be used as a source of
symmetry information in preference to the above space-group names.
They are only intended as comments.
;
_shelx_estimated_absorpt_t_max 0.862
_shelx_estimated_absorpt_t_min 0.804
_reflns_odcompleteness_completeness 92.88
_reflns_odcompleteness_iscentric 1
_reflns_odcompleteness_theta 25.63
_olex2_refinement_description
;
1. Fixed Uiso
 At 1.2 times of:
  All C(H) groups, All C(H,H) groups
2.a Secondary CH2 refined with riding coordinates:
 C14(H14A,H14B), C42(H42A,H42B), C43(H43A,H43B)
2.b Aromatic/amide H refined with riding coordinates:
 C2(H2), C3(H3), C5(H5), C6(H6), C7(H7), C9(H9), C10(H10), C18(H18), C20(H20),
 C21(H21), C22(H22), C27(H27), C28(H28), C30(H30), C31(H31), C33(H33), C34(H34),
  C35(H35), C40(H40), C41(H41), C45(H45), C46(H46), C48(H48), C49(H49),
 C50(H50), C51(H51), C58(H58)
;
_olex2_date_sample_data_collection 2018-09-04
_olex2_submission_special_instructions 'No special instructions were received'

loop_
_space_group_symop_operation_xyz
'x, y, z'
'-x, y+1/2, -z+1/2'
'-x, -y, -z'
'x, -y-1/2, z-1/2'

loop_
_atom_site_label
_atom_site_type_symbol
_atom_site_fract_x
_atom_site_fract_y
_atom_site_fract_z
_atom_site_U_iso_or_equiv
_atom_site_adp_type
_atom_site_occupancy
_atom_site_site_symmetry_order
_atom_site_calc_flag
_atom_site_refinement_flags_posn
Mn1 Mn 0.98646(2) 0.11099(2) 0.48317(2) 0.01085(8) Uani 1 1 d .
Cl04 Cl 1.06489(3) 0.32492(3) 0.50798(2) 0.01631(11) Uani 1 1 d .
O1 O 1.02588(8) 0.09369(9) 0.39597(6) 0.0130(3) Uani 1 1 d .
O2 O 1.08254(8) 0.04369(9) 0.52072(6) 0.0138(3) Uani 1 1 d .
O3 O 1.07921(9) 0.23105(10) 0.48743(8) 0.0256(3) Uani 1 1 d .
O4 O 0.97772(10) 0.35279(11) 0.48725(9) 0.0343(4) Uani 1 1 d .
O5 O 1.13334(10) 0.37867(10) 0.47786(7) 0.0264(3) Uani 1 1 d .
O6 O 1.07220(11) 0.32924(12) 0.57864(7) 0.0314(4) Uani 1 1 d .
N1 N 0.87352(10) 0.16088(11) 0.45129(7) 0.0122(3) Uani 1 1 d .
N2 N 0.93742(10) 0.12820(10) 0.57209(7) 0.0119(3) Uani 1 1 d .
C1 C 0.98467(12) 0.10606(12) 0.33944(9) 0.0118(4) Uani 1 1 d .
C2 C 1.03424(12) 0.08132(13) 0.28157(9) 0.0136(4) Uani 1 1 d .
H2 H 1.0926 0.0606 0.2862 0.016 Uiso 1 1 calc R
C3 C 0.99812(13) 0.08741(13) 0.22012(9) 0.0146(4) Uani 1 1 d .
H3 H 1.0321 0.0708 0.1835 0.018 Uiso 1 1 calc R
C4 C 0.90935(13) 0.11872(12) 0.21077(9) 0.0137(4) Uani 1 1 d .
C5 C 0.86916(13) 0.12168(13) 0.14756(10) 0.0170(4) Uani 1 1 d .
H5 H 0.9014 0.1025 0.1107 0.020 Uiso 1 1 calc R
C6 C 0.78268(13) 0.15262(13) 0.13945(9) 0.0171(4) Uani 1 1 d .
H6 H 0.7566 0.1530 0.0976 0.021 Uiso 1 1 calc R
C7 C 0.73483(13) 0.18322(13) 0.19401(9) 0.0155(4) Uani 1 1 d .
H7 H 0.6772 0.2056 0.1882 0.019 Uiso 1 1 calc R
C8 C 0.77225(12) 0.18084(13) 0.25759(9) 0.0139(4) Uani 1 1 d .
C9 C 0.72443(12) 0.21319(13) 0.31393(9) 0.0147(4) Uani 1 1 d .
H9 H 0.6675 0.2370 0.3078 0.018 Uiso 1 1 calc R
C10 C 0.75841(13) 0.21062(13) 0.37564(9) 0.0149(4) Uani 1 1 d .
H10 H 0.7255 0.2349 0.4104 0.018 Uiso 1 1 calc R
C11 C 0.85996(12) 0.14700(12) 0.26744(9) 0.0120(4) Uani 1 1 d .
C12 C 0.89775(12) 0.14151(12) 0.33277(9) 0.0115(4) Uani 1 1 d .
C13 C 0.84484(12) 0.17106(12) 0.38926(9) 0.0117(4) Uani 1 1 d .
C14 C 0.81760(12) 0.19280(14) 0.50707(9) 0.0159(4) Uani 1 1 d .
H14A H 0.7547 0.1862 0.4961 0.019 Uiso 1 1 calc R
H14B H 0.8294 0.2560 0.5156 0.019 Uiso 1 1 calc R
C15 C 0.83963(13) 0.13765(14) 0.56779(9) 0.0145(4) Uani 1 1 d .
H15A H 0.8150(13) 0.0765(15) 0.5640(10) 0.012(5) Uiso 1 1 d .
H15B H 0.8142(14) 0.1666(15) 0.6050(11) 0.017(5) Uiso 1 1 d .
C16 C 0.98031(13) 0.12515(12) 0.62959(9) 0.0124(4) Uani 1 1 d .
C17 C 0.93600(13) 0.14981(13) 0.69083(9) 0.0138(4) Uani 1 1 d .
H17 H 0.8783(15) 0.1688(15) 0.6889(10) 0.019(6) Uiso 1 1 d .
C18 C 0.97966(13) 0.15022(13) 0.74931(9) 0.0149(4) Uani 1 1 d .
H18 H 0.9489 0.1679 0.7872 0.018 Uiso 1 1 calc R
C19 C 1.07127(13) 0.12460(12) 0.75512(9) 0.0138(4) Uani 1 1 d .
C20 C 1.11356(13) 0.12143(13) 0.81663(9) 0.0165(4) Uani 1 1 d .
H20 H 1.0819 0.1372 0.8546 0.020 Uiso 1 1 calc R
C21 C 1.20269(13) 0.09490(13) 0.82180(9) 0.0180(4) Uani 1 1 d .
H21 H 1.2303 0.0928 0.8631 0.022 Uiso 1 1 calc R
C22 C 1.24958(13) 0.07190(13) 0.76581(10) 0.0172(4) Uani 1 1 d .
H22 H 1.3094 0.0553 0.7696 0.021 Uiso 1 1 calc R
C23 C 1.20903(12) 0.07283(13) 0.70249(9) 0.0141(4) Uani 1 1 d .
C24 C 1.11834(12) 0.09966(12) 0.69656(9) 0.0129(4) Uani 1 1 d .
C25 C 1.07371(12) 0.09829(12) 0.63347(9) 0.0116(4) Uani 1 1 d .
C26 C 1.12063(12) 0.06201(12) 0.57882(9) 0.0121(4) Uani 1 1 d .
C27 C 1.21268(12) 0.03882(13) 0.58521(9) 0.0142(4) Uani 1 1 d .
H27 H 1.2440 0.0187 0.5482 0.017 Uiso 1 1 calc R
C28 C 1.25558(13) 0.04562(13) 0.64445(9) 0.0155(4) Uani 1 1 d .
H28 H 1.3163 0.0323 0.6470 0.019 Uiso 1 1 calc R
Mn2 Mn 0.50070(2) 0.36969(2) 0.57373(2) 0.01162(8) Uani 1 1 d .
Cl03 Cl 0.56119(3) 0.15436(3) 0.54981(2) 0.01611(11) Uani 1 1 d .
O7 O 0.53309(8) 0.40141(9) 0.66028(6) 0.0149(3) Uani 1 1 d .
O8 O 0.60650(8) 0.42142(9) 0.54109(6) 0.0168(3) Uani 1 1 d .
O9 O 0.56213(10) 0.23694(10) 0.59007(7) 0.0278(4) Uani 1 1 d .
O10 O 0.57349(11) 0.17852(11) 0.48183(7) 0.0291(4) Uani 1 1 d .
O11 O 0.47740(11) 0.11057(12) 0.55898(9) 0.0379(4) Uani 1 1 d .
O12 O 0.63319(10) 0.09905(10) 0.57263(7) 0.0253(3) Uani 1 1 d .
N3 N 0.45402(10) 0.35892(11) 0.48387(7) 0.0125(3) Uani 1 1 d .
N4 N 0.38126(10) 0.33744(11) 0.60339(8) 0.0137(3) Uani 1 1 d .
C29 C 0.63846(13) 0.42519(13) 0.48061(9) 0.0146(4) Uani 1 1 d .
C30 C 0.72916(13) 0.45428(13) 0.47425(10) 0.0177(4) Uani 1 1 d .
H30 H 0.7620 0.4672 0.5122 0.021 Uiso 1 1 calc R
C31 C 0.76833(13) 0.46347(14) 0.41404(10) 0.0186(4) Uani 1 1 d .
H31 H 0.8276 0.4822 0.4114 0.022 Uiso 1 1 calc R
C32 C 0.72020(13) 0.44500(13) 0.35482(9) 0.0167(4) Uani 1 1 d .
C33 C 0.75983(14) 0.45482(14) 0.29196(10) 0.0197(4) Uani 1 1 d .
H33 H 0.8190 0.4740 0.2891 0.024 Uiso 1 1 calc R
C34 C 0.71312(14) 0.43667(14) 0.23459(10) 0.0202(4) Uani 1 1 d .
H34 H 0.7404 0.4436 0.1935 0.024 Uiso 1 1 calc R
C35 C 0.62495(14) 0.40795(13) 0.23879(10) 0.0185(4) Uani 1 1 d .
H35 H 0.5933 0.3957 0.2001 0.022 Uiso 1 1 calc R
C36 C 0.58293(13) 0.39717(13) 0.30002(9) 0.0162(4) Uani 1 1 d .
C37 C 0.63022(13) 0.41561(13) 0.35976(9) 0.0142(4) Uani 1 1 d .
C38 C 0.58787(12) 0.40406(13) 0.42313(9) 0.0137(4) Uani 1 1 d .
C39 C 0.49592(12) 0.37325(12) 0.42656(9) 0.0134(4) Uani 1 1 d .
C40 C 0.45052(13) 0.35775(13) 0.36393(10) 0.0173(4) Uani 1 1 d .
H40 H 0.3907 0.3404 0.3644 0.021 Uiso 1 1 calc R
C41 C 0.49246(13) 0.36772(13) 0.30503(10) 0.0176(4) Uani 1 1 d .
H41 H 0.4611 0.3549 0.2663 0.021 Uiso 1 1 calc R
C42 C 0.32839(13) 0.29802(15) 0.54852(9) 0.0186(4) Uani 1 1 d .
H42A H 0.2653 0.3104 0.5555 0.022 Uiso 1 1 calc R
H42B H 0.3365 0.2332 0.5479 0.022 Uiso 1 1 calc R
C43 C 0.35763(12) 0.33724(14) 0.48302(9) 0.0163(4) Uani 1 1 d .
H43A H 0.3456 0.2944 0.4479 0.020 Uiso 1 1 calc R
H43B H 0.3236 0.3915 0.4740 0.020 Uiso 1 1 calc R
C45 C 0.25937(12) 0.30171(13) 0.67753(9) 0.0155(4) Uani 1 1 d .
H45 H 0.2252 0.2807 0.6422 0.019 Uiso 1 1 calc R
C46 C 0.22374(13) 0.30123(13) 0.73899(9) 0.0159(4) Uani 1 1 d .
H46 H 0.1654 0.2807 0.7444 0.019 Uiso 1 1 calc R
C47 C 0.27190(12) 0.33086(13) 0.79597(9) 0.0145(4) Uani 1 1 d .
C48 C 0.23256(13) 0.33357(13) 0.85881(9) 0.0169(4) Uani 1 1 d .
H48 H 0.1737 0.3144 0.8641 0.020 Uiso 1 1 calc R
C49 C 0.28002(14) 0.36441(13) 0.91339(10) 0.0182(4) Uani 1 1 d .
H49 H 0.2525 0.3676 0.9547 0.022 Uiso 1 1 calc R
C50 C 0.36840(14) 0.39035(13) 0.90613(10) 0.0176(4) Uani 1 1 d .
H50 H 0.4005 0.4097 0.9430 0.021 Uiso 1 1 calc R
C51 C 0.50110(13) 0.41498(13) 0.83549(9) 0.0165(4) Uani 1 1 d .
H51 H 0.5346 0.4316 0.8724 0.020 Uiso 1 1 calc R
C53 C 0.49026(12) 0.39255(12) 0.71621(9) 0.0128(4) Uani 1 1 d .
C55 C 0.34895(12) 0.33383(13) 0.66508(9) 0.0127(4) Uani 1 1 d .
C56 C 0.36174(12) 0.35946(12) 0.78695(9) 0.0133(4) Uani 1 1 d .
C57 C 0.41043(13) 0.38789(12) 0.84364(9) 0.0145(4) Uani 1 1 d .
C58 C 0.53912(13) 0.41683(13) 0.77460(9) 0.0153(4) Uani 1 1 d .
H58 H 0.5986 0.4344 0.7706 0.018 Uiso 1 1 calc R
C59 C 0.40118(12) 0.36127(12) 0.72222(9) 0.0122(4) Uani 1 1 d .

loop_
_atom_site_aniso_label
_atom_site_aniso_U_11
_atom_site_aniso_U_22
_atom_site_aniso_U_33
_atom_site_aniso_U_23
_atom_site_aniso_U_13
_atom_site_aniso_U_12
Mn1 0.00963(14) 0.01555(16) 0.00738(14) -0.00020(11) -0.00045(11) 0.00301(11)
Cl04 0.0154(2) 0.0191(3) 0.0144(2) -0.00197(18) -0.00051(17) -0.00265(18)
O1 0.0114(6) 0.0189(7) 0.0088(6) -0.0001(5) -0.0003(5) 0.0018(5)
O2 0.0128(6) 0.0190(7) 0.0095(6) -0.0016(5) -0.0021(5) 0.0050(5)
O3 0.0212(8) 0.0210(8) 0.0347(9) -0.0090(7) 0.0090(6) -0.0034(6)
O4 0.0218(8) 0.0317(9) 0.0494(11) 0.0034(8) -0.0113(7) 0.0012(7)
O5 0.0258(8) 0.0290(9) 0.0243(8) 0.0041(6) -0.0005(6) -0.0124(7)
O6 0.0346(9) 0.0448(10) 0.0148(7) -0.0073(7) 0.0029(6) -0.0042(8)
N1 0.0116(8) 0.0152(8) 0.0098(8) -0.0011(6) 0.0006(6) 0.0021(6)
N2 0.0116(8) 0.0139(8) 0.0101(8) 0.0000(6) 0.0003(6) 0.0019(6)
C1 0.0145(9) 0.0098(9) 0.0112(9) 0.0019(7) -0.0001(7) -0.0034(7)
C2 0.0107(9) 0.0152(10) 0.0150(9) -0.0002(8) 0.0009(7) 0.0004(7)
C3 0.0161(10) 0.0158(10) 0.0120(9) 0.0003(8) 0.0043(7) -0.0024(8)
C4 0.0182(10) 0.0114(10) 0.0115(9) 0.0015(7) -0.0002(8) -0.0043(8)
C5 0.0211(10) 0.0177(11) 0.0121(9) 0.0010(8) 0.0011(8) -0.0043(8)
C6 0.0205(10) 0.0188(11) 0.0120(9) 0.0038(8) -0.0056(8) -0.0051(8)
C7 0.0155(9) 0.0149(10) 0.0160(10) 0.0040(8) -0.0042(8) -0.0025(8)
C8 0.0155(9) 0.0113(10) 0.0149(9) 0.0029(7) -0.0012(7) -0.0015(7)
C9 0.0121(9) 0.0142(10) 0.0177(10) 0.0029(8) -0.0013(7) 0.0034(7)
C10 0.0162(10) 0.0142(10) 0.0143(9) -0.0006(8) 0.0010(8) 0.0038(8)
C11 0.0146(9) 0.0090(9) 0.0123(9) 0.0016(7) -0.0006(7) -0.0037(7)
C12 0.0144(9) 0.0089(9) 0.0113(9) 0.0013(7) 0.0011(7) -0.0016(7)
C13 0.0129(9) 0.0094(9) 0.0127(9) 0.0020(7) -0.0012(7) -0.0010(7)
C14 0.0122(9) 0.0230(11) 0.0125(9) -0.0015(8) 0.0009(7) 0.0054(8)
C15 0.0118(9) 0.0202(11) 0.0114(9) -0.0023(8) 0.0013(7) 0.0020(8)
C16 0.0153(9) 0.0097(9) 0.0122(9) 0.0014(7) -0.0006(7) -0.0017(7)
C17 0.0142(10) 0.0134(10) 0.0138(9) -0.0007(7) 0.0014(8) 0.0015(8)
C18 0.0190(10) 0.0143(10) 0.0113(9) -0.0003(7) 0.0042(8) -0.0012(8)
C19 0.0187(10) 0.0103(9) 0.0123(9) -0.0002(7) -0.0007(8) -0.0025(7)
C20 0.0220(10) 0.0155(10) 0.0120(9) -0.0012(8) -0.0008(8) -0.0029(8)
C21 0.0219(10) 0.0180(11) 0.0140(10) 0.0001(8) -0.0069(8) -0.0027(8)
C22 0.0155(10) 0.0157(10) 0.0204(10) -0.0003(8) -0.0062(8) -0.0012(8)
C23 0.0158(9) 0.0109(10) 0.0157(9) 0.0012(8) -0.0029(8) -0.0031(7)
C24 0.0156(9) 0.0098(9) 0.0134(9) 0.0002(7) -0.0022(7) -0.0029(7)
C25 0.0144(9) 0.0099(9) 0.0104(9) 0.0011(7) -0.0005(7) -0.0016(7)
C26 0.0146(9) 0.0102(9) 0.0114(9) 0.0027(7) -0.0013(7) -0.0019(7)
C27 0.0138(9) 0.0148(10) 0.0141(9) 0.0006(8) 0.0020(7) 0.0017(7)
C28 0.0118(9) 0.0148(10) 0.0200(10) 0.0016(8) -0.0025(8) 0.0010(7)
Mn2 0.00947(14) 0.01597(16) 0.00944(14) 0.00009(11) -0.00035(11) -0.00143(11)
Cl03 0.0160(2) 0.0173(2) 0.0150(2) 0.00034(18) -0.00163(18) 0.00091(18)
O7 0.0120(6) 0.0209(7) 0.0117(6) -0.0012(5) -0.0003(5) -0.0023(5)
O8 0.0141(7) 0.0243(8) 0.0120(6) 0.0013(6) 0.0004(5) -0.0042(6)
O9 0.0395(9) 0.0215(8) 0.0224(8) -0.0055(6) -0.0135(7) 0.0104(7)
O10 0.0367(9) 0.0350(9) 0.0155(7) 0.0042(7) 0.0023(6) 0.0096(7)
O11 0.0235(8) 0.0459(11) 0.0444(10) 0.0098(8) -0.0052(8) -0.0135(8)
O12 0.0251(8) 0.0243(8) 0.0266(8) 0.0034(6) -0.0025(6) 0.0101(6)
N3 0.0111(8) 0.0134(8) 0.0131(8) -0.0001(6) -0.0015(6) -0.0007(6)
N4 0.0115(8) 0.0167(9) 0.0129(8) -0.0010(6) -0.0022(6) -0.0014(6)
C29 0.0152(9) 0.0135(10) 0.0151(9) 0.0026(8) 0.0020(7) 0.0014(8)
C30 0.0165(10) 0.0196(11) 0.0170(10) 0.0009(8) -0.0010(8) -0.0016(8)
C31 0.0146(10) 0.0176(10) 0.0234(10) 0.0028(8) 0.0040(8) -0.0008(8)
C32 0.0194(10) 0.0118(10) 0.0188(10) 0.0020(8) 0.0040(8) 0.0030(8)
C33 0.0216(10) 0.0146(10) 0.0229(11) 0.0033(8) 0.0086(8) 0.0031(8)
C34 0.0276(11) 0.0172(11) 0.0157(10) 0.0047(8) 0.0091(8) 0.0079(9)
C35 0.0276(11) 0.0144(10) 0.0136(9) 0.0009(8) 0.0019(8) 0.0085(8)
C36 0.0231(10) 0.0117(10) 0.0137(9) 0.0012(8) 0.0007(8) 0.0062(8)
C37 0.0172(10) 0.0103(10) 0.0153(9) 0.0018(7) 0.0029(8) 0.0044(7)
C38 0.0156(9) 0.0105(9) 0.0149(9) 0.0016(7) 0.0003(8) 0.0027(7)
C39 0.0160(10) 0.0095(9) 0.0146(10) -0.0002(7) -0.0003(8) 0.0040(7)
C40 0.0165(10) 0.0189(11) 0.0165(10) 0.0006(8) -0.0029(8) 0.0006(8)
C41 0.0213(10) 0.0171(10) 0.0143(10) -0.0006(8) -0.0035(8) 0.0039(8)
C42 0.0159(10) 0.0253(11) 0.0147(10) -0.0015(8) -0.0026(8) -0.0066(8)
C43 0.0132(9) 0.0208(11) 0.0150(10) -0.0021(8) -0.0028(8) -0.0029(8)
C45 0.0143(9) 0.0158(10) 0.0165(10) -0.0002(8) -0.0023(8) -0.0029(8)
C46 0.0130(9) 0.0145(10) 0.0202(10) 0.0024(8) 0.0017(8) -0.0023(8)
C47 0.0152(9) 0.0108(10) 0.0174(10) 0.0019(8) 0.0010(8) 0.0011(7)
C48 0.0156(10) 0.0156(10) 0.0193(10) 0.0036(8) 0.0042(8) 0.0014(8)
C49 0.0228(11) 0.0181(11) 0.0135(10) 0.0020(8) 0.0057(8) 0.0030(8)
C50 0.0247(11) 0.0152(10) 0.0131(9) -0.0003(8) -0.0013(8) 0.0027(8)
C51 0.0193(10) 0.0157(10) 0.0143(9) -0.0005(8) -0.0040(8) -0.0007(8)
C53 0.0152(9) 0.0092(9) 0.0138(9) 0.0014(7) 0.0005(7) 0.0018(7)
C55 0.0126(9) 0.0118(10) 0.0139(9) 0.0006(7) 0.0015(7) 0.0010(7)
C56 0.0149(9) 0.0094(9) 0.0157(9) 0.0017(7) 0.0013(8) 0.0029(7)
C57 0.0187(10) 0.0098(9) 0.0151(10) 0.0013(7) -0.0014(8) 0.0026(7)
C58 0.0133(9) 0.0151(10) 0.0176(10) 0.0001(8) -0.0025(8) -0.0013(8)
C59 0.0143(9) 0.0088(9) 0.0135(9) 0.0004(7) 0.0002(7) 0.0025(7)

loop_
_atom_type_symbol
_atom_type_description
_atom_type_scat_dispersion_real
_atom_type_scat_dispersion_imag
_atom_type_scat_source
C C 0.0033 0.0016 'International Tables Vol C Tables 4.2.6.8 and 6.1.1.4'
H H 0.0000 0.0000 'International Tables Vol C Tables 4.2.6.8 and 6.1.1.4'
Cl Cl 0.1484 0.1585 'International Tables Vol C Tables 4.2.6.8 and 6.1.1.4'
Mn Mn 0.3368 0.7283 'International Tables Vol C Tables 4.2.6.8 and 6.1.1.4'
N N 0.0061 0.0033 'International Tables Vol C Tables 4.2.6.8 and 6.1.1.4'
O O 0.0106 0.0060 'International Tables Vol C Tables 4.2.6.8 and 6.1.1.4'

loop_
_geom_angle_atom_site_label_1
_geom_angle_atom_site_label_2
_geom_angle_atom_site_label_3
_geom_angle
_geom_angle_site_symmetry_3
O1 Mn1 O2 93.71(5) .
O1 Mn1 O2 88.52(5) 3_756
O1 Mn1 O3 87.21(6) .
O1 Mn1 N1 90.82(6) .
O1 Mn1 N2 176.31(6) .
O2 Mn1 O2 80.94(5) 3_756
O2 Mn1 O3 86.37(6) .
O2 Mn1 N1 168.82(6) .
O2 Mn1 N2 89.20(6) .
O3 Mn1 O2 166.32(5) 3_756
N1 Mn1 O2 88.97(5) 3_756
N1 Mn1 O3 104.07(6) .
N1 Mn1 N2 85.92(6) .
N2 Mn1 O2 89.69(5) 3_756
N2 Mn1 O3 95.26(6) .
O4 Cl04 O3 108.95(9) .
O4 Cl04 O5 111.41(10) .
O4 Cl04 O6 110.38(10) .
O5 Cl04 O3 107.77(9) .
O6 Cl04 O3 108.20(10) .
O6 Cl04 O5 110.05(9) .
C1 O1 Mn1 130.62(12) .
Mn1 O2 Mn1 99.06(5) 3_756
C26 O2 Mn1 124.40(12) .
C26 O2 Mn1 112.89(11) 3_756
Cl04 O3 Mn1 132.05(9) .
C13 N1 Mn1 129.14(13) .
C13 N1 C14 119.77(15) .
C14 N1 Mn1 111.06(11) .
C15 N2 Mn1 109.31(11) .
C16 N2 Mn1 128.11(13) .
C16 N2 C15 122.37(16) .
O1 C1 C2 115.54(16) .
O1 C1 C12 124.76(17) .
C12 C1 C2 119.70(16) .
C1 C2 H2 119.2 .
C3 C2 C1 121.54(17) .
C3 C2 H2 119.2 .
C2 C3 H3 119.5 .
C2 C3 C4 121.08(17) .
C4 C3 H3 119.5 .
C3 C4 C11 118.33(16) .
C5 C4 C3 121.94(18) .
C5 C4 C11 119.73(17) .
C4 C5 H5 119.5 .
C6 C5 C4 121.08(18) .
C6 C5 H5 119.5 .
C5 C6 H6 120.1 .
C5 C6 C7 119.77(17) .
C7 C6 H6 120.1 .
C6 C7 H7 119.6 .
C6 C7 C8 120.82(18) .
C8 C7 H7 119.6 .
C7 C8 C9 121.45(17) .
C7 C8 C11 120.45(18) .
C11 C8 C9 118.09(16) .
C8 C9 H9 118.7 .
C10 C9 C8 122.61(17) .
C10 C9 H9 118.7 .
C9 C10 H10 119.2 .
C9 C10 C13 121.67(17) .
C13 C10 H10 119.2 .
C4 C11 C12 121.07(17) .
C8 C11 C4 118.10(16) .
C8 C11 C12 120.83(17) .
C1 C12 C11 118.17(17) .
C1 C12 C13 122.62(16) .
C11 C12 C13 119.21(16) .
N1 C13 C10 120.85(17) .
N1 C13 C12 121.80(16) .
C10 C13 C12 117.33(16) .
N1 C14 H14A 110.0 .
N1 C14 H14B 110.0 .
N1 C14 C15 108.66(15) .
H14A C14 H14B 108.3 .
C15 C14 H14A 110.0 .
C15 C14 H14B 110.0 .
N2 C15 C14 108.46(15) .
N2 C15 H15A 106.7(12) .
N2 C15 H15B 113.4(13) .
C14 C15 H15A 110.9(11) .
C14 C15 H15B 108.0(13) .
H15A C15 H15B 109.4(18) .
N2 C16 C17 121.09(17) .
N2 C16 C25 121.39(17) .
C17 C16 C25 117.52(16) .
C16 C17 H17 118.4(14) .
C18 C17 C16 121.75(18) .
C18 C17 H17 119.7(14) .
C17 C18 H18 118.8 .
C17 C18 C19 122.38(18) .
C19 C18 H18 118.8 .
C20 C19 C18 121.19(18) .
C20 C19 C24 120.40(17) .
C24 C19 C18 118.38(16) .
C19 C20 H20 119.7 .
C21 C20 C19 120.68(18) .
C21 C20 H20 119.7 .
C20 C21 H21 120.1 .
C22 C21 C20 119.79(17) .
C22 C21 H21 120.1 .
C21 C22 H22 119.3 .
C21 C22 C23 121.49(18) .
C23 C22 H22 119.3 .
C22 C23 C24 119.27(17) .
C22 C23 C28 122.14(17) .
C24 C23 C28 118.57(16) .
C19 C24 C25 120.61(17) .
C23 C24 C19 118.36(16) .
C23 C24 C25 120.98(17) .
C24 C25 C16 119.32(16) .
C26 C25 C16 122.59(16) .
C26 C25 C24 117.78(16) .
O2 C26 C25 123.56(16) .
O2 C26 C27 116.33(16) .
C25 C26 C27 120.04(16) .
C26 C27 H27 119.4 .
C28 C27 C26 121.14(17) .
C28 C27 H27 119.4 .
C23 C28 H28 119.5 .
C27 C28 C23 120.97(17) .
C27 C28 H28 119.5 .
O7 Mn2 O8 90.35(6) .
O7 Mn2 O9 88.73(6) .
O7 Mn2 N3 168.72(6) .
O7 Mn2 N4 90.72(6) .
O8 Mn2 O9 93.90(6) .
O8 Mn2 N3 90.52(6) .
O8 Mn2 N4 169.39(7) .
N3 Mn2 O9 102.43(6) .
N4 Mn2 O9 96.67(7) .
N4 Mn2 N3 86.40(6) .
O10 Cl03 O9 108.61(9) .
O10 Cl03 O12 110.89(9) .
O11 Cl03 O9 108.54(10) .
O11 Cl03 O10 110.63(10) .
O11 Cl03 O12 110.96(10) .
O12 Cl03 O9 107.10(9) .
C53 O7 Mn2 130.90(12) .
C29 O8 Mn2 130.57(12) .
Cl03 O9 Mn2 131.34(8) .
C39 N3 Mn2 128.75(13) .
C39 N3 C43 118.90(15) .
C43 N3 Mn2 112.23(12) .
C42 N4 Mn2 110.96(12) .
C55 N4 Mn2 128.96(12) .
C55 N4 C42 119.19(15) .
O8 C29 C30 116.22(16) .
O8 C29 C38 123.83(17) .
C38 C29 C30 119.93(17) .
C29 C30 H30 119.3 .
C31 C30 C29 121.38(18) .
C31 C30 H30 119.3 .
C30 C31 H31 119.5 .
C30 C31 C32 121.02(18) .
C32 C31 H31 119.5 .
C33 C32 C31 121.64(18) .
C33 C32 C37 119.63(18) .
C37 C32 C31 118.73(17) .
C32 C33 H33 119.2 .
C34 C33 C32 121.56(19) .
C34 C33 H33 119.2 .
C33 C34 H34 120.3 .
C33 C34 C35 119.35(18) .
C35 C34 H34 120.3 .
C34 C35 H35 119.4 .
C34 C35 C36 121.10(19) .
C36 C35 H35 119.4 .
C35 C36 C37 120.27(18) .
C35 C36 C41 121.67(18) .
C37 C36 C41 118.06(17) .
C32 C37 C36 118.09(17) .
C32 C37 C38 121.14(17) .
C36 C37 C38 120.78(17) .
C29 C38 C37 117.78(17) .
C29 C38 C39 122.39(17) .
C37 C38 C39 119.82(16) .
N3 C39 C38 122.49(16) .
N3 C39 C40 120.67(17) .
C38 C39 C40 116.83(17) .
C39 C40 H40 119.0 .
C41 C40 C39 122.06(18) .
C41 C40 H40 119.0 .
C36 C41 H41 118.8 .
C40 C41 C36 122.40(18) .
C40 C41 H41 118.8 .
N4 C42 H42A 109.6 .
N4 C42 H42B 109.6 .
N4 C42 C43 110.35(16) .
H42A C42 H42B 108.1 .
C43 C42 H42A 109.6 .
C43 C42 H42B 109.6 .
N3 C43 C42 110.88(15) .
N3 C43 H43A 109.5 .
N3 C43 H43B 109.5 .
C42 C43 H43A 109.5 .
C42 C43 H43B 109.5 .
H43A C43 H43B 108.1 .
C46 C45 H45 119.1 .
C46 C45 C55 121.84(17) .
C55 C45 H45 119.1 .
C45 C46 H46 118.7 .
C45 C46 C47 122.68(17) .
C47 C46 H46 118.7 .
C48 C47 C46 121.85(17) .
C48 C47 C56 120.33(17) .
C56 C47 C46 117.81(17) .
C47 C48 H48 119.5 .
C49 C48 C47 120.94(18) .
C49 C48 H48 119.5 .
C48 C49 H49 120.1 .
C50 C49 C48 119.75(18) .
C50 C49 H49 120.1 .
C49 C50 H50 119.6 .
C49 C50 C57 120.85(18) .
C57 C50 H50 119.6 .
C57 C51 H51 119.7 .
C58 C51 H51 119.7 .
C58 C51 C57 120.67(17) .
O7 C53 C58 115.86(16) .
O7 C53 C59 124.67(16) .
C59 C53 C58 119.47(17) .
N4 C55 C45 120.70(16) .
N4 C55 C59 122.31(16) .
C45 C55 C59 116.99(16) .
C47 C56 C57 118.07(17) .
C47 C56 C59 120.73(17) .
C57 C56 C59 121.18(17) .
C50 C57 C51 121.35(17) .
C50 C57 C56 120.00(18) .
C56 C57 C51 118.63(17) .
C51 C58 C53 121.82(17) .
C51 C58 H58 119.1 .
C53 C58 H58 119.1 .
C53 C59 C55 122.04(17) .
C53 C59 C56 118.10(16) .
C56 C59 C55 119.84(17) .

loop_
_geom_bond_atom_site_label_1
_geom_bond_atom_site_label_2
_geom_bond_distance
_geom_bond_site_symmetry_2
Mn1 O1 1.8725(13) .
Mn1 O2 2.5192(14) 3_756
Mn1 O2 1.9064(12) .
Mn1 O3 2.2599(15) .
Mn1 N1 1.9520(15) .
Mn1 N2 1.9540(15) .
Cl04 O3 1.4700(15) .
Cl04 O4 1.4293(15) .
Cl04 O5 1.4323(15) .
Cl04 O6 1.4309(15) .
O1 C1 1.309(2) .
O2 Mn1 2.5192(14) 3_756
O2 C26 1.331(2) .
N1 C13 1.331(2) .
N1 C14 1.479(2) .
N2 C15 1.470(2) .
N2 C16 1.326(2) .
C1 C2 1.430(3) .
C1 C12 1.408(3) .
C2 H2 0.9300 .
C2 C3 1.355(3) .
C3 H3 0.9300 .
C3 C4 1.418(3) .
C4 C5 1.410(3) .
C4 C11 1.424(3) .
C5 H5 0.9300 .
C5 C6 1.381(3) .
C6 H6 0.9300 .
C6 C7 1.389(3) .
C7 H7 0.9300 .
C7 C8 1.400(3) .
C8 C9 1.425(3) .
C8 C11 1.418(3) .
C9 H9 0.9300 .
C9 C10 1.345(3) .
C10 H10 0.9300 .
C10 C13 1.445(3) .
C11 C12 1.436(2) .
C12 C13 1.455(3) .
C14 H14A 0.9700 .
C14 H14B 0.9700 .
C14 C15 1.510(3) .
C15 H15A 0.98(2) .
C15 H15B 0.94(2) .
C16 C17 1.448(3) .
C16 C25 1.453(3) .
C17 H17 0.91(2) .
C17 C18 1.348(3) .
C18 H18 0.9300 .
C18 C19 1.426(3) .
C19 C20 1.393(3) .
C19 C24 1.423(3) .
C20 H20 0.9300 .
C20 C21 1.393(3) .
C21 H21 0.9300 .
C21 C22 1.372(3) .
C22 H22 0.9300 .
C22 C23 1.414(3) .
C23 C24 1.417(3) .
C23 C28 1.420(3) .
C24 C25 1.437(2) .
C25 C26 1.413(3) .
C26 C27 1.424(3) .
C27 H27 0.9300 .
C27 C28 1.360(3) .
C28 H28 0.9300 .
Mn2 O7 1.8720(13) .
Mn2 O8 1.8766(13) .
Mn2 O9 2.1997(15) .
Mn2 N3 1.9489(15) .
Mn2 N4 1.9419(16) .
Cl03 O9 1.4709(15) .
Cl03 O10 1.4292(15) .
Cl03 O11 1.4227(16) .
Cl03 O12 1.4297(14) .
O7 C53 1.303(2) .
O8 C29 1.311(2) .
N3 C39 1.332(2) .
N3 C43 1.476(2) .
N4 C42 1.481(2) .
N4 C55 1.336(2) .
C29 C30 1.428(3) .
C29 C38 1.419(3) .
C30 H30 0.9300 .
C30 C31 1.355(3) .
C31 H31 0.9300 .
C31 C32 1.421(3) .
C32 C33 1.407(3) .
C32 C37 1.417(3) .
C33 H33 0.9300 .
C33 C34 1.378(3) .
C34 H34 0.9300 .
C34 C35 1.387(3) .
C35 H35 0.9300 .
C35 C36 1.395(3) .
C36 C37 1.424(3) .
C36 C41 1.424(3) .
C37 C38 1.436(3) .
C38 C39 1.450(3) .
C39 C40 1.452(3) .
C40 H40 0.9300 .
C40 C41 1.351(3) .
C41 H41 0.9300 .
C42 H42A 0.9700 .
C42 H42B 0.9700 .
C42 C43 1.508(3) .
C43 H43A 0.9700 .
C43 H43B 0.9700 .
C45 H45 0.9300 .
C45 C46 1.349(3) .
C45 C55 1.443(3) .
C46 H46 0.9300 .
C46 C47 1.426(3) .
C47 C48 1.398(3) .
C47 C56 1.420(3) .
C48 H48 0.9300 .
C48 C49 1.387(3) .
C49 H49 0.9300 .
C49 C50 1.383(3) .
C50 H50 0.9300 .
C50 C57 1.409(3) .
C51 H51 0.9300 .
C51 C57 1.423(3) .
C51 C58 1.353(3) .
C53 C58 1.432(3) .
C53 C59 1.415(3) .
C55 C59 1.451(3) .
C56 C57 1.420(3) .
C56 C59 1.432(3) .
C58 H58 0.9300 .
